data_7205356
loop_
_publ_author_name
'Xiong, Shunshun'
'Wang, Sujing'
'Tang, Xinjun'
'Wang, Zhiyong'

_publ_section_title
;
 Four new metal--organic frameworks constructed from H2DBTDC-O2
 (H2DBTDC-O2 = dibenzothiophene-5,5&#x2032;-dioxide-3,7-dicarboxylic
 acid) ligand with guest-responsive photoluminescence
;
_journal_issue 5
_journal_name_full CrystEngComm
_journal_page_first 1646
_journal_paper_doi 10.1039/c0ce00422g
_journal_volume 13
_journal_year 2011
_chemical_formula_sum 'C24 H16 Cd N2 O6 S'
_chemical_formula_weight 572.85
_chemical_name_systematic
;
?
;
_space_group_IT_number 15
_symmetry_cell_setting monoclinic
_symmetry_space_group_name_Hall '-C 2yc'
_symmetry_space_group_name_H-M 'C 1 2/c 1'
_atom_sites_solution_hydrogens geom
_atom_sites_solution_primary direct
_atom_sites_solution_secondary difmap
_audit_creation_method SHELXL-97
_cell_angle_alpha 90.00
_cell_angle_beta 94.289(3)
_cell_angle_gamma 90.00
_cell_formula_units_Z 8
_cell_length_a 18.5317(8)
_cell_length_b 16.6605(6)
_cell_length_c 22.9353(7)
_cell_measurement_temperature 180(2)
_cell_volume 7061.4(5)
_computing_structure_refinement 'SHELXL-97 (Sheldrick, 1997)'
_diffrn_ambient_temperature 180(2)
_diffrn_measured_fraction_theta_full 0.979
_diffrn_measured_fraction_theta_max 0.979
_diffrn_radiation_monochromator graphite
_diffrn_radiation_source 'fine-focus sealed tube'
_diffrn_radiation_type CuK\a
_diffrn_radiation_wavelength 1.54184
_diffrn_reflns_av_R_equivalents 0.0405
_diffrn_reflns_av_sigmaI/netI 0.0484
_diffrn_reflns_limit_h_max 21
_diffrn_reflns_limit_h_min -21
_diffrn_reflns_limit_k_max 18
_diffrn_reflns_limit_k_min -19
_diffrn_reflns_limit_l_max 22
_diffrn_reflns_limit_l_min -25
_diffrn_reflns_number 15212
_diffrn_reflns_theta_full 62.63
_diffrn_reflns_theta_max 62.63
_diffrn_reflns_theta_min 3.57
_exptl_absorpt_coefficient_mu 5.756
_exptl_absorpt_correction_T_max 0.2771
_exptl_absorpt_correction_T_min 0.2450
_exptl_absorpt_correction_type multi-scan
_exptl_crystal_colour colorless
_exptl_crystal_density_diffrn 1.078
_exptl_crystal_density_method 'not measured'
_exptl_crystal_description rhombus
_exptl_crystal_F_000 2288
_exptl_crystal_size_max 0.34
_exptl_crystal_size_mid 0.30
_exptl_crystal_size_min 0.30
_platon_squeeze_details
;
;
_refine_diff_density_max 1.056
_refine_diff_density_min -0.707
_refine_diff_density_rms 0.075
_refine_ls_extinction_method none
_refine_ls_goodness_of_fit_ref 1.004
_refine_ls_hydrogen_treatment constr
_refine_ls_matrix_type full
_refine_ls_number_parameters 307
_refine_ls_number_reflns 5547
_refine_ls_number_restraints 18
_refine_ls_restrained_S_all 1.011
_refine_ls_R_factor_all 0.0587
_refine_ls_R_factor_gt 0.0459
_refine_ls_shift/su_max 0.000
_refine_ls_shift/su_mean 0.000
_refine_ls_structure_factor_coef Fsqd
_refine_ls_weighting_details 'calc w=1/[\s^2^(Fo^2^)+(0.0645P)^2^+0.0000P] where P=(Fo^2^+2Fc^2^)/3'
_refine_ls_weighting_scheme calc
_refine_ls_wR_factor_gt 0.1147
_refine_ls_wR_factor_ref 0.1175
_reflns_number_gt 3756
_reflns_number_total 5547
_reflns_threshold_expression >2sigma(I)
_cod_data_source_file C0CE00422G.TXT
_cod_data_source_block x0433-3
_cod_original_sg_symbol_H-M C2/c
_cod_database_code 7205356

loop_
_symmetry_equiv_pos_as_xyz
'x, y, z'
'-x, y, -z+1/2'
'x+1/2, y+1/2, z'
'-x+1/2, y+1/2, -z+1/2'
'-x, -y, -z'
'x, -y, z-1/2'
'-x+1/2, -y+1/2, -z'
'x+1/2, -y+1/2, z-1/2'

loop_
_atom_site_label
_atom_site_type_symbol
_atom_site_fract_x
_atom_site_fract_y
_atom_site_fract_z
_atom_site_U_iso_or_equiv
_atom_site_adp_type
_atom_site_occupancy
_atom_site_symmetry_multiplicity
_atom_site_calc_flag
_atom_site_refinement_flags
_atom_site_disorder_assembly
_atom_site_disorder_group
Cd1 Cd 0.06417(2) 0.93104(2) 0.050223(13) 0.05547(14) Uani 1 1 d . . .
S1 S 0.26393(7) 0.66723(7) 0.29067(5) 0.0589(3) Uani 1 1 d U . .
O6 O 0.4508(2) 0.5667(2) 0.47361(14) 0.0632(9) Uani 1 1 d . . .
O5 O 0.5003(2) 0.6781(2) 0.50824(16) 0.0754(11) Uani 1 1 d . . .
O1 O 0.16234(19) 0.9594(2) 0.12289(14) 0.0633(9) Uani 1 1 d . . .
O2 O 0.1290(2) 0.8330(2) 0.10907(15) 0.0702(10) Uani 1 1 d . . .
O3 O 0.2947(2) 0.6108(2) 0.25204(15) 0.0776(11) Uani 1 1 d . . .
O4 O 0.1982(2) 0.6453(3) 0.31498(16) 0.0817(11) Uani 1 1 d U . .
N1 N -0.0137(2) 0.9486(3) 0.12276(18) 0.0674(12) Uani 1 1 d . . .
C5 C 0.3011(3) 0.8182(3) 0.28871(19) 0.0523(11) Uani 1 1 d . . .
C9 C 0.3294(3) 0.7004(3) 0.34543(18) 0.0508(11) Uani 1 1 d . . .
C11 C 0.4153(3) 0.6904(3) 0.42801(19) 0.0531(12) Uani 1 1 d . . .
C3 C 0.2136(3) 0.7828(3) 0.20823(18) 0.0512(11) Uani 1 1 d . . .
H3 H 0.1844 0.7446 0.1886 0.061 Uiso 1 1 calc R . .
C4 C 0.2567(3) 0.7632(3) 0.25759(18) 0.0510(11) Uani 1 1 d . . .
C10 C 0.3642(3) 0.6539(3) 0.38857(18) 0.0521(12) Uani 1 1 d . . .
H10 H 0.3540 0.5994 0.3914 0.062 Uiso 1 1 calc R . .
N2 N 0.1416(3) 0.9221(4) -0.0222(2) 0.0872(12) Uani 1 1 d U . .
C2 C 0.2154(3) 0.8618(3) 0.18859(19) 0.0545(12) Uani 1 1 d . . .
C8 C 0.3429(3) 0.7818(3) 0.33910(18) 0.0513(11) Uani 1 1 d . . .
C1 C 0.1660(3) 0.8874(3) 0.1362(2) 0.0580(13) Uani 1 1 d . . .
C12 C 0.4274(3) 0.7722(3) 0.4224(2) 0.0584(13) Uani 1 1 d . . .
H12 H 0.4607 0.7971 0.4489 0.070 Uiso 1 1 calc R . .
C13 C 0.3924(3) 0.8176(3) 0.3796(2) 0.0606(13) Uani 1 1 d . . .
H13 H 0.4017 0.8724 0.3776 0.073 Uiso 1 1 calc R . .
C7 C 0.2595(3) 0.9174(3) 0.2188(2) 0.0571(13) Uani 1 1 d . . .
H7 H 0.2603 0.9700 0.2053 0.068 Uiso 1 1 calc R . .
C6 C 0.3027(3) 0.8967(3) 0.2687(2) 0.0610(13) Uani 1 1 d . . .
H6 H 0.3320 0.9348 0.2883 0.073 Uiso 1 1 calc R . .
C23 C -0.0498(4) 0.8866(5) 0.1420(3) 0.098(2) Uani 1 1 d . . .
H23 H -0.0453 0.8371 0.1240 0.118 Uiso 1 1 calc R . .
C20 C -0.0660(5) 1.0295(5) 0.1942(3) 0.108(3) Uani 1 1 d . . .
H20 H -0.0719 1.0798 0.2108 0.130 Uiso 1 1 calc R . .
C19 C -0.0227(4) 1.0191(4) 0.1486(3) 0.0841(18) Uani 1 1 d . . .
H19 H 0.0016 1.0635 0.1351 0.101 Uiso 1 1 calc R . .
C22 C -0.0947(5) 0.8925(5) 0.1887(4) 0.112(3) Uani 1 1 d . . .
H22 H -0.1200 0.8484 0.2014 0.134 Uiso 1 1 calc R . .
C21 C -0.0994(5) 0.9649(6) 0.2139(4) 0.122(3) Uani 1 1 d . . .
H21 H -0.1267 0.9702 0.2461 0.146 Uiso 1 1 calc R . .
C18 C 0.1724(4) 0.9836(5) -0.0452(3) 0.097(2) Uani 1 1 d . . .
H18 H 0.1606 1.0349 -0.0331 0.116 Uiso 1 1 calc R . .
C17 C 0.2224(5) 0.9755(6) -0.0872(4) 0.121(3) Uani 1 1 d . . .
H17 H 0.2430 1.0210 -0.1026 0.145 Uiso 1 1 calc R . .
C16 C 0.2409(6) 0.9035(7) -0.1054(4) 0.146(4) Uani 1 1 d D . .
H16 H 0.2740 0.8976 -0.1336 0.175 Uiso 1 1 calc R . .
C15 C 0.2102(5) 0.8390(6) -0.0819(4) 0.138(2) Uani 1 1 d DU . .
H15 H 0.2240 0.7878 -0.0929 0.166 Uiso 1 1 calc R . .
C14 C 0.1570(5) 0.8477(6) -0.0408(4) 0.131(2) Uani 1 1 d DU . .
H14 H 0.1335 0.8030 -0.0269 0.157 Uiso 1 1 calc R . .
C24 C 0.4577(3) 0.6420(3) 0.47300(19) 0.0553(12) Uani 1 1 d . . .

loop_
_atom_site_aniso_label
_atom_site_aniso_U_11
_atom_site_aniso_U_22
_atom_site_aniso_U_33
_atom_site_aniso_U_23
_atom_site_aniso_U_13
_atom_site_aniso_U_12
Cd1 0.0676(2) 0.0510(2) 0.04450(19) 0.00329(16) -0.01771(14) -0.00191(19)
S1 0.0751(8) 0.0472(7) 0.0509(6) 0.0023(5) -0.0189(6) -0.0027(6)
O6 0.087(2) 0.048(2) 0.0506(17) -0.0009(16) -0.0195(16) 0.0077(19)
O5 0.094(3) 0.057(2) 0.069(2) 0.0024(18) -0.041(2) 0.000(2)
O1 0.074(2) 0.053(2) 0.0586(19) 0.0070(16) -0.0251(17) 0.0039(18)
O2 0.091(3) 0.052(2) 0.062(2) 0.0022(17) -0.0348(19) 0.001(2)
O3 0.121(3) 0.048(2) 0.058(2) -0.0100(17) -0.028(2) 0.014(2)
O4 0.080(2) 0.091(3) 0.071(2) 0.021(2) -0.0193(16) -0.022(2)
N1 0.070(3) 0.078(3) 0.054(2) 0.013(2) -0.004(2) -0.006(2)
C5 0.060(3) 0.046(3) 0.049(2) 0.003(2) -0.007(2) 0.004(2)
C9 0.061(3) 0.043(3) 0.047(2) -0.005(2) -0.008(2) 0.004(2)
C11 0.056(3) 0.052(3) 0.050(3) 0.000(2) -0.001(2) 0.010(2)
C3 0.058(3) 0.046(3) 0.047(2) -0.005(2) -0.008(2) 0.004(2)
C4 0.061(3) 0.046(3) 0.045(2) 0.001(2) -0.006(2) 0.006(2)
C10 0.059(3) 0.048(3) 0.047(2) -0.005(2) -0.013(2) 0.004(2)
N2 0.097(3) 0.108(3) 0.053(2) 0.017(2) -0.015(2) -0.024(3)
C2 0.063(3) 0.052(3) 0.046(2) -0.001(2) -0.012(2) 0.010(2)
C8 0.054(3) 0.053(3) 0.045(2) -0.004(2) -0.008(2) 0.009(2)
C1 0.066(3) 0.061(4) 0.044(3) 0.002(2) -0.012(2) 0.008(3)
C12 0.066(3) 0.054(3) 0.052(3) 0.000(2) -0.021(2) 0.001(3)
C13 0.072(3) 0.042(3) 0.064(3) -0.001(2) -0.013(3) 0.000(3)
C7 0.070(3) 0.040(3) 0.058(3) 0.003(2) -0.014(2) 0.007(2)
C6 0.069(3) 0.052(3) 0.058(3) -0.004(2) -0.025(2) 0.002(3)
C23 0.121(6) 0.080(5) 0.095(5) 0.010(4) 0.021(4) -0.009(4)
C20 0.138(7) 0.091(5) 0.101(5) 0.002(4) 0.044(5) -0.007(5)
C19 0.100(5) 0.082(5) 0.072(4) 0.000(3) 0.017(3) -0.006(4)
C22 0.129(7) 0.094(6) 0.117(6) 0.022(5) 0.039(5) -0.012(5)
C21 0.121(7) 0.134(8) 0.117(6) 0.016(6) 0.049(5) 0.010(6)
C18 0.084(5) 0.127(7) 0.081(4) 0.006(4) 0.013(4) 0.012(4)
C17 0.109(6) 0.142(8) 0.113(6) 0.013(6) 0.010(5) -0.011(6)
C16 0.196(11) 0.154(9) 0.093(6) -0.031(6) 0.044(6) -0.006(8)
C15 0.138(2) 0.139(2) 0.138(2) -0.0034(10) 0.0153(10) 0.0022(10)
C14 0.132(2) 0.129(2) 0.131(2) -0.0022(10) 0.0104(10) 0.0004(10)
C24 0.066(3) 0.055(3) 0.042(2) -0.001(2) -0.016(2) 0.009(3)

loop_
_atom_type_symbol
_atom_type_description
_atom_type_scat_dispersion_real
_atom_type_scat_dispersion_imag
_atom_type_scat_source
C C 0.0181 0.0091 'International Tables Vol C Tables 4.2.6.8 and 6.1.1.4'
H H 0.0000 0.0000 'International Tables Vol C Tables 4.2.6.8 and 6.1.1.4'
N N 0.0311 0.0180 'International Tables Vol C Tables 4.2.6.8 and 6.1.1.4'
O O 0.0492 0.0322 'International Tables Vol C Tables 4.2.6.8 and 6.1.1.4'
S S 0.3331 0.5567 'International Tables Vol C Tables 4.2.6.8 and 6.1.1.4'
Cd Cd 0.1185 4.6533 'International Tables Vol C Tables 4.2.6.8 and 6.1.1.4'

loop_
_geom_angle_atom_site_label_1
_geom_angle_atom_site_label_2
_geom_angle_atom_site_label_3
_geom_angle
_geom_angle_site_symmetry_1
_geom_angle_site_symmetry_3
_geom_angle_publ_flag
N2 Cd1 N1 176.45(19) . . ?
N2 Cd1 O6 87.88(17) . 4 ?
N1 Cd1 O6 88.64(15) . 4 ?
N2 Cd1 O5 88.63(17) . 8_465 ?
N1 Cd1 O5 94.07(16) . 8_465 ?
O6 Cd1 O5 127.47(11) 4 8_465 ?
N2 Cd1 O2 92.84(17) . . ?
N1 Cd1 O2 89.70(14) . . ?
O6 Cd1 O2 147.20(12) 4 . ?
O5 Cd1 O2 85.32(12) 8_465 . ?
N2 Cd1 O1 91.87(15) . . ?
N1 Cd1 O1 87.55(14) . . ?
O6 Cd1 O1 92.42(11) 4 . ?
O5 Cd1 O1 140.08(12) 8_465 . ?
O2 Cd1 O1 54.78(11) . . ?
N2 Cd1 O6 91.66(14) . 8_465 ?
N1 Cd1 O6 88.19(13) . 8_465 ?
O6 Cd1 O6 75.84(12) 4 8_465 ?
O5 Cd1 O6 51.90(11) 8_465 8_465 ?
O2 Cd1 O6 136.84(11) . 8_465 ?
O1 Cd1 O6 167.61(11) . 8_465 ?
N2 Cd1 C1 94.01(16) . . ?
N1 Cd1 C1 87.07(15) . . ?
O6 Cd1 C1 119.42(15) 4 . ?
O5 Cd1 C1 113.11(15) 8_465 . ?
O2 Cd1 C1 27.80(14) . . ?
O1 Cd1 C1 27.04(14) . . ?
O6 Cd1 C1 163.87(15) 8_465 . ?
O4 S1 O3 117.6(3) . . ?
O4 S1 C9 111.3(2) . . ?
O3 S1 C9 111.0(2) . . ?
O4 S1 C4 111.1(2) . . ?
O3 S1 C4 110.3(2) . . ?
C9 S1 C4 92.7(2) . . ?
C24 O6 Cd1 165.9(3) . 4_545 ?
C24 O6 Cd1 85.2(3) . 8_566 ?
Cd1 O6 Cd1 104.16(12) 4_545 8_566 ?
C24 O5 Cd1 99.7(3) . 8_566 ?
C1 O1 Cd1 90.3(3) . . ?
C1 O2 Cd1 91.1(3) . . ?
C23 N1 C19 117.1(5) . . ?
C23 N1 Cd1 120.2(4) . . ?
C19 N1 Cd1 122.6(4) . . ?
C6 C5 C4 118.5(4) . . ?
C6 C5 C8 128.7(4) . . ?
C4 C5 C8 112.8(4) . . ?
C10 C9 C8 123.1(4) . . ?
C10 C9 S1 126.4(4) . . ?
C8 C9 S1 110.5(3) . . ?
C12 C11 C10 118.3(4) . . ?
C12 C11 C24 121.1(5) . . ?
C10 C11 C24 120.6(5) . . ?
C4 C3 C2 117.7(4) . . ?
C3 C4 C5 123.4(4) . . ?
C3 C4 S1 126.0(4) . . ?
C5 C4 S1 110.6(3) . . ?
C9 C10 C11 118.5(4) . . ?
C18 N2 C14 119.0(7) . . ?
C18 N2 Cd1 124.2(5) . . ?
C14 N2 Cd1 116.8(5) . . ?
C7 C2 C3 119.8(4) . . ?
C7 C2 C1 120.5(4) . . ?
C3 C2 C1 119.7(4) . . ?
C9 C8 C13 117.7(4) . . ?
C9 C8 C5 113.3(4) . . ?
C13 C8 C5 129.0(4) . . ?
O1 C1 O2 123.6(4) . . ?
O1 C1 C2 119.1(5) . . ?
O2 C1 C2 117.3(5) . . ?
O1 C1 Cd1 62.7(2) . . ?
O2 C1 Cd1 61.1(2) . . ?
C2 C1 Cd1 173.2(4) . . ?
C13 C12 C11 122.7(5) . . ?
C12 C13 C8 119.8(5) . . ?
C2 C7 C6 121.8(4) . . ?
C5 C6 C7 118.8(5) . . ?
N1 C23 C22 122.9(7) . . ?
C21 C20 C19 117.7(8) . . ?
N1 C19 C20 123.3(6) . . ?
C21 C22 C23 116.8(7) . . ?
C20 C21 C22 122.1(7) . . ?
N2 C18 C17 122.6(8) . . ?
C16 C17 C18 120.5(9) . . ?
C17 C16 C15 118.1(9) . . ?
C16 C15 C14 121.2(10) . . ?
N2 C14 C15 118.5(9) . . ?
O5 C24 O6 122.3(4) . . ?
O5 C24 C11 117.8(5) . . ?
O6 C24 C11 119.9(4) . . ?

loop_
_geom_bond_atom_site_label_1
_geom_bond_atom_site_label_2
_geom_bond_distance
_geom_bond_site_symmetry_2
_geom_bond_publ_flag
Cd1 N2 2.279(5) . ?
Cd1 N1 2.301(4) . ?
Cd1 O6 2.337(3) 4 ?
Cd1 O5 2.338(3) 8_465 ?
Cd1 O2 2.386(3) . ?
Cd1 O1 2.420(3) . ?
Cd1 O6 2.636(3) 8_465 ?
Cd1 C1 2.724(5) . ?
S1 O4 1.425(4) . ?
S1 O3 1.439(4) . ?
S1 C9 1.768(4) . ?
S1 C4 1.771(5) . ?
O6 C24 1.262(6) . ?
O6 Cd1 2.337(3) 4_545 ?
O6 Cd1 2.636(3) 8_566 ?
O5 C24 1.241(6) . ?
O5 Cd1 2.338(3) 8_566 ?
O1 C1 1.238(6) . ?
O2 C1 1.271(6) . ?
N1 C23 1.324(8) . ?
N1 C19 1.331(7) . ?
C5 C6 1.387(7) . ?
C5 C4 1.392(6) . ?
C5 C8 1.473(6) . ?
C9 C10 1.379(6) . ?
C9 C8 1.389(7) . ?
C11 C12 1.388(7) . ?
C11 C10 1.399(7) . ?
C11 C24 1.487(7) . ?
C3 C4 1.375(6) . ?
C3 C2 1.393(7) . ?
N2 C18 1.303(9) . ?
N2 C14 1.349(10) . ?
C2 C7 1.386(7) . ?
C2 C1 1.516(6) . ?
C8 C13 1.391(6) . ?
C12 C13 1.364(6) . ?
C7 C6 1.390(6) . ?
C23 C22 1.407(10) . ?
C20 C21 1.337(11) . ?
C20 C19 1.378(9) . ?
C22 C21 1.343(11) . ?
C18 C17 1.393(10) . ?
C17 C16 1.323(12) . ?
C16 C15 1.347(11) . ?
C15 C14 1.422(10) . ?

loop_
_platon_squeeze_void_nr
_platon_squeeze_void_average_x
_platon_squeeze_void_average_y
_platon_squeeze_void_average_z
_platon_squeeze_void_volume
_platon_squeeze_void_count_electrons
_platon_squeeze_void_content
1 0.313 0.181 0.039 3256 57 ' '
